data_7047954
loop_
_publ_author_name
'Vermaak, Vincent'
'Young, Desmond A.'
'Swarts, Andrew J.'

_publ_section_title
;
 Catalytic oxidation of alcohols with novel non-heme
 N<sub>4</sub>-tetradentate manganese(ii) complexes.
;
_journal_issue 46
_journal_name_full 'Dalton transactions (Cambridge, England : 2003)'
_journal_page_first 16534
_journal_page_last 16542
_journal_paper_doi 10.1039/c8dt03808b
_journal_volume 47
_journal_year 2018
_chemical_absolute_configuration syn
_chemical_compound_source synthesis
_chemical_formula_moiety 'C20 H30 F6 Mn N6 O6 S2'
_chemical_formula_sum 'C20 H30 F6 Mn N6 O6 S2'
_chemical_formula_weight 683.56
_chemical_melting_point 618.15
_chemical_name_common S,S-C4
_space_group_crystal_system tetragonal
_space_group_IT_number 96
_space_group_name_Hall 'P 4nw 2abw'
_space_group_name_H-M_alt 'P 43 21 2'
_symmetry_space_group_name_Hall 'P 4nw 2abw'
_symmetry_space_group_name_H-M 'P 43 21 2'
_atom_sites_solution_hydrogens geom
_audit_creation_method SHELXL-2016/6
_audit_update_record
;
2018-08-29 deposited with the CCDC.
2018-10-31 downloaded from the CCDC.
;
_cell_angle_alpha 90
_cell_angle_beta 90
_cell_angle_gamma 90
_cell_formula_units_Z 4
_cell_length_a 9.348(2)
_cell_length_b 9.348(2)
_cell_length_c 32.8311(15)
_cell_measurement_reflns_used 1556
_cell_measurement_temperature 293(2)
_cell_measurement_theta_max 25.0
_cell_measurement_theta_min 2.3
_cell_volume 2868.9(9)
_computing_cell_refinement 'SAINT V8.37A (Bruker, 2016)'
_computing_data_collection 'APEX3 (Bruker, 2017)'
_computing_data_reduction 'SAINT V8.37A (Bruker, 2016)'
_computing_molecular_graphics 'X-Seed (Barbour, 2001; Atwood & Barbour, 2003)'
_computing_structure_refinement 'SHELXL-2016/6 (Sheldrick, 2016)'
_computing_structure_solution 'SHELXS-2013/1 (Sheldrick, 2016)'
_diffrn_ambient_pressure 101.3
_diffrn_ambient_temperature 293(2)
_diffrn_measured_fraction_theta_full 0.997
_diffrn_measured_fraction_theta_max 0.997
_diffrn_measurement_device_type 'Bruker APEX-II CCD'
_diffrn_measurement_method '\f and \w scans'
_diffrn_radiation_monochromator graphite
_diffrn_radiation_probe x-ray
_diffrn_radiation_type MoK\a
_diffrn_radiation_wavelength 0.71075
_diffrn_reflns_av_R_equivalents 0.0574
_diffrn_reflns_av_unetI/netI 0.0323
_diffrn_reflns_Laue_measured_fraction_full 0.997
_diffrn_reflns_Laue_measured_fraction_max 0.997
_diffrn_reflns_limit_h_max 11
_diffrn_reflns_limit_h_min -11
_diffrn_reflns_limit_k_max 11
_diffrn_reflns_limit_k_min -9
_diffrn_reflns_limit_l_max 39
_diffrn_reflns_limit_l_min -39
_diffrn_reflns_number 24522
_diffrn_reflns_point_group_measured_fraction_full 0.998
_diffrn_reflns_point_group_measured_fraction_max 0.998
_diffrn_reflns_theta_full 25.038
_diffrn_reflns_theta_max 25.038
_diffrn_reflns_theta_min 2.265
_diffrn_source 'fine-focus sealed tube'
_diffrn_source_type 'Bruker SMART APEX'
_exptl_absorpt_coefficient_mu 0.691
_exptl_absorpt_correction_T_max 0.94
_exptl_absorpt_correction_T_min 0.81
_exptl_absorpt_correction_type multi-scan
_exptl_absorpt_process_details 'symmetry-related measurement'
_exptl_crystal_colour colourless
_exptl_crystal_density_diffrn 1.583
_exptl_crystal_density_method 'not measured'
_exptl_crystal_description Prism
_exptl_crystal_F_000 1404.0
_exptl_crystal_size_max 0.200
_exptl_crystal_size_mid 0.200
_exptl_crystal_size_min 0.200
_refine_diff_density_max 1.244
_refine_diff_density_min -0.577
_refine_diff_density_rms 0.076
_refine_ls_abs_structure_details
;
 Flack x determined using 703 quotients [(I+)-(I-)]/[(I+)+(I-)]
 (Parsons, Flack and Wagner, Acta Cryst. B69 (2013) 249-259).
;
_refine_ls_abs_structure_Flack 0.003(14)
_refine_ls_extinction_method none
_refine_ls_goodness_of_fit_ref 1.056
_refine_ls_hydrogen_treatment constr
_refine_ls_matrix_type full
_refine_ls_number_parameters 188
_refine_ls_number_reflns 2517
_refine_ls_number_restraints 0
_refine_ls_restrained_S_all 1.056
_refine_ls_R_factor_all 0.0761
_refine_ls_R_factor_gt 0.0555
_refine_ls_shift/su_max 0.000
_refine_ls_shift/su_mean 0.000
_refine_ls_structure_factor_coef Fsqd
_refine_ls_weighting_details 'w=1/[\s^2^(Fo^2^)+(0.0707P)^2^+6.3135P] where P=(Fo^2^+2Fc^2^)/3'
_refine_ls_weighting_scheme calc
_refine_ls_wR_factor_gt 0.1380
_refine_ls_wR_factor_ref 0.1573
_reflns_Friedel_coverage 0.621
_reflns_Friedel_fraction_full 1.000
_reflns_Friedel_fraction_max 1.000
_reflns_number_gt 2069
_reflns_number_total 2522
_reflns_threshold_expression 'I > 2\s(I)'
_cod_data_source_file c8dt03808b2.cif
_cod_data_source_block SS-C4
_cod_depositor_comments 'Adding full bibliography for 7047953--7047954.cif.'
_cod_original_cell_volume 2868.83(18)
_cod_database_code 7047954
_shelx_space_group_comment
;
The symmetry employed for this shelxl refinement is uniquely defined
by the following loop, which should always be used as a source of
symmetry information in preference to the above space-group names.
They are only intended as comments.
;
_shelx_estimated_absorpt_t_min 0.608
_shelx_estimated_absorpt_t_max 0.608

loop_
_space_group_symop_operation_xyz
'x, y, z'
'-y+1/2, x+1/2, z+3/4'
'-x, -y, z+1/2'
'y+1/2, -x+1/2, z+1/4'
'x+1/2, -y+1/2, -z+1/4'
'-x+1/2, y+1/2, -z+3/4'
'y, x, -z'
'-y, -x, -z+1/2'

loop_
_atom_site_label
_atom_site_type_symbol
_atom_site_fract_x
_atom_site_fract_y
_atom_site_fract_z
_atom_site_U_iso_or_equiv
_atom_site_adp_type
_atom_site_occupancy
_atom_site_site_symmetry_order
_atom_site_calc_flag
_atom_site_refinement_flags_posn
_atom_site_refinement_flags_adp
_atom_site_refinement_flags_occupancy
Mn1 Mn 0.25621(10) 0.74379(10) 0.250000 0.0347(4) Uani 1 2 d S T P
S1 S -0.0249(3) 0.7820(2) 0.32078(6) 0.0616(7) Uani 1 1 d . . .
N1 N 0.4903(7) 0.8832(6) 0.35149(17) 0.0397(14) Uani 1 1 d . . .
N3 N 0.3618(6) 0.5683(6) 0.29262(15) 0.0312(13) Uani 1 1 d . . .
F2 F -0.1739(7) 1.0015(7) 0.34133(18) 0.0890(19) Uani 1 1 d . . .
N2 N 0.3782(7) 0.8631(6) 0.29334(17) 0.0441(15) Uani 1 1 d . . .
F1 F -0.0022(8) 1.0443(6) 0.2988(2) 0.112(3) Uani 1 1 d . . .
O1 O 0.0536(6) 0.7482(8) 0.28434(15) 0.0660(17) Uani 1 1 d . . .
C9 C 0.6963(9) 0.3330(9) 0.2728(2) 0.052(2) Uani 1 1 d . . .
H9A H 0.729512 0.246177 0.285920 0.063 Uiso 1 1 calc R U .
H9B H 0.770149 0.405245 0.275504 0.063 Uiso 1 1 calc R U .
F3 F -0.1972(8) 0.9381(8) 0.27868(19) 0.107(2) Uani 1 1 d . . .
O3 O 0.0678(8) 0.8134(8) 0.35532(16) 0.084(2) Uani 1 1 d . . .
C8 C 0.5597(9) 0.3841(7) 0.2928(2) 0.0412(17) Uani 1 1 d . . .
H8A H 0.578535 0.402867 0.321381 0.049 Uiso 1 1 calc R U .
H8B H 0.488799 0.308457 0.291340 0.049 Uiso 1 1 calc R U .
C3 C 0.4235(8) 0.7936(8) 0.32527(19) 0.0379(16) Uani 1 1 d . . .
C2 C 0.4854(9) 1.0173(8) 0.3349(2) 0.0506(19) Uani 1 1 d . . .
H2 H 0.521109 1.101130 0.346316 0.061 Uiso 1 1 calc R U .
C1 C 0.4184(10) 1.0035(8) 0.2988(2) 0.052(2) Uani 1 1 d . . .
H1 H 0.401894 1.077332 0.280470 0.062 Uiso 1 1 calc R U .
C7 C 0.4980(7) 0.5196(7) 0.27323(17) 0.0298(13) Uani 1 1 d . . .
H7 H 0.568372 0.595879 0.277466 0.036 Uiso 1 1 calc R U .
C6 C 0.2582(9) 0.4503(8) 0.2989(2) 0.0476(18) Uani 1 1 d . . .
H6A H 0.247014 0.397668 0.274045 0.071 Uiso 1 1 calc R U .
H6B H 0.167531 0.489259 0.307028 0.071 Uiso 1 1 calc R U .
H6C H 0.293031 0.387569 0.319872 0.071 Uiso 1 1 calc R U .
O2 O -0.1491(8) 0.6923(7) 0.3288(3) 0.095(3) Uani 1 1 d . . .
C4 C 0.3913(9) 0.6386(8) 0.33256(18) 0.0425(18) Uani 1 1 d . . .
H4A H 0.472133 0.592804 0.345720 0.051 Uiso 1 1 calc R U .
H4B H 0.308696 0.629433 0.350262 0.051 Uiso 1 1 calc R U .
C5 C 0.5628(10) 0.8430(10) 0.3896(2) 0.055(2) Uani 1 1 d . . .
H5A H 0.497556 0.791279 0.406696 0.083 Uiso 1 1 calc R U .
H5B H 0.594367 0.927743 0.403437 0.083 Uiso 1 1 calc R U .
H5C H 0.643891 0.783674 0.383471 0.083 Uiso 1 1 calc R U .
C10 C -0.1019(11) 0.9510(11) 0.3087(3) 0.065(3) Uani 1 1 d . . .

loop_
_atom_site_aniso_label
_atom_site_aniso_U_11
_atom_site_aniso_U_22
_atom_site_aniso_U_33
_atom_site_aniso_U_23
_atom_site_aniso_U_13
_atom_site_aniso_U_12
Mn1 0.0386(5) 0.0386(5) 0.0269(6) -0.0056(4) -0.0056(4) 0.0071(7)
S1 0.0780(16) 0.0543(14) 0.0525(11) 0.0045(10) 0.0223(11) 0.0224(11)
N1 0.046(4) 0.040(4) 0.033(3) -0.009(3) -0.012(3) 0.006(3)
N3 0.036(3) 0.030(3) 0.028(3) -0.003(2) 0.004(2) 0.004(2)
F2 0.087(4) 0.086(4) 0.094(4) -0.030(3) 0.018(3) 0.033(3)
N2 0.066(5) 0.029(3) 0.037(3) 0.000(3) -0.016(3) 0.009(3)
F1 0.139(6) 0.058(4) 0.138(6) 0.008(4) 0.063(5) -0.020(4)
O1 0.062(4) 0.087(5) 0.048(3) -0.022(3) 0.013(3) 0.026(4)
C9 0.061(5) 0.049(5) 0.046(4) -0.002(4) -0.009(4) 0.024(4)
F3 0.097(5) 0.139(6) 0.083(4) 0.003(4) -0.025(4) 0.047(5)
O3 0.111(6) 0.111(6) 0.031(3) -0.002(3) -0.007(3) 0.031(5)
C8 0.054(5) 0.033(4) 0.037(3) 0.001(3) -0.004(3) 0.009(3)
C3 0.041(4) 0.043(4) 0.030(3) -0.006(3) -0.005(3) 0.012(3)
C2 0.067(5) 0.031(4) 0.054(4) -0.012(3) -0.017(4) 0.003(4)
C1 0.075(6) 0.029(4) 0.051(4) 0.000(3) -0.024(4) 0.000(4)
C7 0.036(4) 0.026(3) 0.028(3) 0.000(3) -0.004(3) 0.002(3)
C6 0.051(5) 0.039(4) 0.052(4) 0.001(3) 0.014(4) -0.006(4)
O2 0.099(6) 0.055(4) 0.131(6) 0.005(4) 0.057(5) -0.017(4)
C4 0.067(5) 0.037(4) 0.023(3) 0.002(3) 0.002(3) 0.011(3)
C5 0.066(6) 0.064(5) 0.036(4) -0.011(4) -0.017(4) 0.016(4)
C10 0.068(6) 0.067(6) 0.060(5) -0.007(5) 0.015(5) 0.013(5)

loop_
_atom_type_symbol
_atom_type_description
_atom_type_scat_dispersion_real
_atom_type_scat_dispersion_imag
_atom_type_scat_source
C C 0.0033 0.0016 'International Tables Vol C Tables 4.2.6.8 and 6.1.1.4'
H H 0.0000 0.0000 'International Tables Vol C Tables 4.2.6.8 and 6.1.1.4'
N N 0.0061 0.0033 'International Tables Vol C Tables 4.2.6.8 and 6.1.1.4'
O O 0.0106 0.0060 'International Tables Vol C Tables 4.2.6.8 and 6.1.1.4'
F F 0.0171 0.0103 'International Tables Vol C Tables 4.2.6.8 and 6.1.1.4'
S S 0.1246 0.1234 'International Tables Vol C Tables 4.2.6.8 and 6.1.1.4'
Mn Mn 0.3368 0.7283 'International Tables Vol C Tables 4.2.6.8 and 6.1.1.4'

loop_
_geom_angle_atom_site_label_1
_geom_angle_atom_site_label_2
_geom_angle_atom_site_label_3
_geom_angle
_geom_angle_site_symmetry_1
_geom_angle_site_symmetry_3
N2 Mn1 N2 179.1(3) . 8_665
N2 Mn1 O1 84.4(2) . 8_665
N2 Mn1 O1 96.2(2) 8_665 8_665
N2 Mn1 O1 96.2(2) . .
N2 Mn1 O1 84.4(2) 8_665 .
O1 Mn1 O1 103.3(4) 8_665 .
N2 Mn1 N3 104.0(2) . 8_665
N2 Mn1 N3 75.3(2) 8_665 8_665
O1 Mn1 N3 94.0(2) 8_665 8_665
O1 Mn1 N3 154.7(2) . 8_665
N2 Mn1 N3 75.3(2) . .
N2 Mn1 N3 104.0(2) 8_665 .
O1 Mn1 N3 154.7(2) 8_665 .
O1 Mn1 N3 94.0(2) . .
N3 Mn1 N3 76.8(3) 8_665 .
O1 S1 O2 115.5(4) . .
O1 S1 O3 112.8(4) . .
O2 S1 O3 116.7(5) . .
O1 S1 C10 102.5(4) . .
O2 S1 C10 103.2(5) . .
O3 S1 C10 103.6(5) . .
C3 N1 C2 107.4(6) . .
C3 N1 C5 126.5(6) . .
C2 N1 C5 126.0(6) . .
C6 N3 C7 112.9(5) . .
C6 N3 C4 109.0(5) . .
C7 N3 C4 110.6(5) . .
C6 N3 Mn1 109.0(4) . .
C7 N3 Mn1 108.3(3) . .
C4 N3 Mn1 106.9(4) . .
C3 N2 C1 106.3(6) . .
C3 N2 Mn1 116.6(5) . .
C1 N2 Mn1 136.9(5) . .
S1 O1 Mn1 150.2(4) . .
C8 C9 C9 109.1(6) . 8_665
C8 C9 H9A 109.9 . .
C9 C9 H9A 109.9 8_665 .
C8 C9 H9B 109.9 . .
C9 C9 H9B 109.9 8_665 .
H9A C9 H9B 108.3 . .
C9 C8 C7 113.3(6) . .
C9 C8 H8A 108.9 . .
C7 C8 H8A 108.9 . .
C9 C8 H8B 108.9 . .
C7 C8 H8B 108.9 . .
H8A C8 H8B 107.7 . .
N2 C3 N1 110.7(6) . .
N2 C3 C4 123.0(6) . .
N1 C3 C4 126.1(6) . .
C1 C2 N1 106.1(7) . .
C1 C2 H2 127.0 . .
N1 C2 H2 127.0 . .
C2 C1 N2 109.5(7) . .
C2 C1 H1 125.2 . .
N2 C1 H1 125.2 . .
N3 C7 C8 113.2(5) . .
N3 C7 C7 111.3(4) . 8_665
C8 C7 C7 111.5(4) . 8_665
N3 C7 H7 106.8 . .
C8 C7 H7 106.8 . .
C7 C7 H7 106.8 8_665 .
N3 C6 H6A 109.5 . .
N3 C6 H6B 109.5 . .
H6A C6 H6B 109.5 . .
N3 C6 H6C 109.5 . .
H6A C6 H6C 109.5 . .
H6B C6 H6C 109.5 . .
N3 C4 C3 108.8(5) . .
N3 C4 H4A 109.9 . .
C3 C4 H4A 109.9 . .
N3 C4 H4B 109.9 . .
C3 C4 H4B 109.9 . .
H4A C4 H4B 108.3 . .
N1 C5 H5A 109.5 . .
N1 C5 H5B 109.5 . .
H5A C5 H5B 109.5 . .
N1 C5 H5C 109.5 . .
H5A C5 H5C 109.5 . .
H5B C5 H5C 109.5 . .
F1 C10 F3 110.5(9) . .
F1 C10 F2 108.5(8) . .
F3 C10 F2 106.5(8) . .
F1 C10 S1 110.9(7) . .
F3 C10 S1 110.8(7) . .
F2 C10 S1 109.6(7) . .

loop_
_geom_bond_atom_site_label_1
_geom_bond_atom_site_label_2
_geom_bond_distance
_geom_bond_site_symmetry_2
Mn1 N2 2.138(6) .
Mn1 N2 2.138(6) 8_665
Mn1 O1 2.205(5) 8_665
Mn1 O1 2.205(5) .
Mn1 N3 2.371(5) 8_665
Mn1 N3 2.371(5) .
S1 O1 1.439(5) .
S1 O2 1.457(7) .
S1 O3 1.457(7) .
S1 C10 1.780(10) .
N1 C3 1.354(9) .
N1 C2 1.367(10) .
N1 C5 1.471(9) .
N3 C6 1.483(9) .
N3 C7 1.494(8) .
N3 C4 1.492(8) .
F2 C10 1.350(10) .
N2 C3 1.304(9) .
N2 C1 1.376(10) .
F1 C10 1.317(11) .
C9 C8 1.515(11) .
C9 C9 1.544(14) 8_665
C9 H9A 0.9700 .
C9 H9B 0.9700 .
F3 C10 1.334(11) .
C8 C7 1.533(9) .
C8 H8A 0.9700 .
C8 H8B 0.9700 .
C3 C4 1.499(11) .
C2 C1 1.347(10) .
C2 H2 0.9300 .
C1 H1 0.9300 .
C7 C7 1.543(11) 8_665
C7 H7 0.9800 .
C6 H6A 0.9600 .
C6 H6B 0.9600 .
C6 H6C 0.9600 .
C4 H4A 0.9700 .
C4 H4B 0.9700 .
C5 H5A 0.9600 .
C5 H5B 0.9600 .
C5 H5C 0.9600 .
